data_7711945
loop_
_publ_author_name
'Schulz, Ji&#x159;&#xed;'
'Antala, Jakub'
'C&#xed;sa&#x159;ov&#xe1;, Ivana'
'&#x160;t&#x11b;pni&#x10d;ka, Petr'

_publ_section_title
;
 Beyond phosphorus: synthesis, reactivity, coordination behaviour and
 catalytic properties of 1,1'-bis(diphenylstibino)ferrocene.
;
_journal_issue 5
_journal_name_full 'Dalton transactions (Cambridge, England : 2003)'
_journal_page_first 1198
_journal_page_last 1211
_journal_paper_doi 10.1039/d2dt03770j
_journal_volume 52
_journal_year 2023
_chemical_formula_moiety 'C34 H28 Cl2 Fe O Sb2'
_chemical_formula_sum 'C34 H28 Cl2 Fe O Sb2'
_chemical_formula_weight 822.81
_space_group_crystal_system monoclinic
_space_group_IT_number 14
_space_group_name_Hall '-P 2ybc'
_space_group_name_H-M_alt 'P 1 21/c 1'
_atom_sites_solution_hydrogens geom
_atom_sites_solution_primary direct
_atom_sites_solution_secondary difmap
_audit_creation_method SHELXL-2017/1
_audit_update_record
;
2022-11-11 deposited with the CCDC.	2022-12-15 downloaded from the CCDC.
;
_cell_angle_alpha 90
_cell_angle_beta 105.7320(10)
_cell_angle_gamma 90
_cell_formula_units_Z 4
_cell_length_a 8.8290(3)
_cell_length_b 29.3646(12)
_cell_length_c 12.1854(5)
_cell_measurement_reflns_used 9696
_cell_measurement_temperature 120(2)
_cell_measurement_theta_max 27.49
_cell_measurement_theta_min 2.71
_cell_volume 3040.8(2)
_computing_cell_refinement 'SAINT V8.40A (Bruker Nano, Inc., 2019)'
_computing_data_collection 'Bruker Instrument Service vV6.2.14'
_computing_data_reduction 'SAINT V8.40A (Bruker Nano, Inc., 2019)'
_computing_molecular_graphics 'PLATON (Spek, 2017)'
_computing_publication_material 'PLATON (Spek, 2017)'
_computing_structure_refinement 'SHELXL-2017/1 (Sheldrick, 2017)'
_computing_structure_solution 'SHELXT 2014/5 (Sheldrick, 2014)'
_diffrn_ambient_temperature 120(2)
_diffrn_measured_fraction_theta_full 0.998
_diffrn_measured_fraction_theta_max 0.997
_diffrn_measurement_device_type 'Bruker D8 VENTURE Kappa Duo with PHOTON 1000'
_diffrn_measurement_method '\f and \w scans'
_diffrn_radiation_monochromator 'Quazar Mo multilayer optic'
_diffrn_radiation_source 'I\mS micro-focus sealed tube'
_diffrn_radiation_type MoK\a
_diffrn_radiation_wavelength 0.71073
_diffrn_reflns_av_R_equivalents 0.0243
_diffrn_reflns_av_unetI/netI 0.0185
_diffrn_reflns_Laue_measured_fraction_full 0.998
_diffrn_reflns_Laue_measured_fraction_max 0.997
_diffrn_reflns_limit_h_max 11
_diffrn_reflns_limit_h_min -9
_diffrn_reflns_limit_k_max 38
_diffrn_reflns_limit_k_min -38
_diffrn_reflns_limit_l_max 15
_diffrn_reflns_limit_l_min -15
_diffrn_reflns_number 36589
_diffrn_reflns_point_group_measured_fraction_full 0.998
_diffrn_reflns_point_group_measured_fraction_max 0.997
_diffrn_reflns_theta_full 25.242
_diffrn_reflns_theta_max 27.501
_diffrn_reflns_theta_min 1.870
_exptl_absorpt_coefficient_mu 2.437
_exptl_absorpt_correction_T_max 0.89
_exptl_absorpt_correction_T_min 0.76
_exptl_absorpt_correction_type multi-scan
_exptl_absorpt_process_details 'SADABS-2016/2 - Bruker AXS'
_exptl_crystal_colour orange
_exptl_crystal_density_diffrn 1.797
_exptl_crystal_description prism
_exptl_crystal_F_000 1608
_exptl_crystal_size_max 0.19
_exptl_crystal_size_mid 0.17
_exptl_crystal_size_min 0.05
_refine_diff_density_max 0.764
_refine_diff_density_min -0.745
_refine_diff_density_rms 0.112
_refine_ls_extinction_method none
_refine_ls_goodness_of_fit_ref 1.491
_refine_ls_hydrogen_treatment constr
_refine_ls_matrix_type full
_refine_ls_number_parameters 361
_refine_ls_number_reflns 6967
_refine_ls_number_restraints 0
_refine_ls_restrained_S_all 1.491
_refine_ls_R_factor_all 0.0363
_refine_ls_R_factor_gt 0.0349
_refine_ls_shift/su_max 0.001
_refine_ls_shift/su_mean 0.000
_refine_ls_structure_factor_coef Fsqd
_refine_ls_weighting_details 'w=1/[\s^2^(Fo^2^)+12.2300P] where P=(Fo^2^+2Fc^2^)/3'
_refine_ls_weighting_scheme calc
_refine_ls_wR_factor_gt 0.0830
_refine_ls_wR_factor_ref 0.0834
_reflns_Friedel_coverage 0.000
_reflns_number_gt 6710
_reflns_number_total 6967
_reflns_threshold_expression 'I > 2\s(I)'
_cod_data_source_file d2dt03770j3.cif
_cod_data_source_block ja25e
_cod_depositor_comments 'Adding full bibliography for 7711945--7711966.cif.'
_cod_original_sg_symbol_H-M 'P 21/c'
_cod_database_code 7711945
_shelx_shelxl_version_number 2017/1
_shelx_space_group_comment
;
The symmetry employed for this shelxl refinement is uniquely defined
by the following loop, which should always be used as a source of
symmetry information in preference to the above space-group names.
They are only intended as comments.
;
_shelx_estimated_absorpt_t_min 0.655
_shelx_estimated_absorpt_t_max 0.888

loop_
_space_group_symop_operation_xyz
'x, y, z'
'-x, y+1/2, -z+1/2'
'-x, -y, -z'
'x, -y-1/2, z-1/2'

loop_
_atom_site_label
_atom_site_type_symbol
_atom_site_fract_x
_atom_site_fract_y
_atom_site_fract_z
_atom_site_U_iso_or_equiv
_atom_site_adp_type
_atom_site_occupancy
_atom_site_site_symmetry_order
_atom_site_calc_flag
_atom_site_refinement_flags_posn
_atom_site_refinement_flags_adp
_atom_site_refinement_flags_occupancy
_atom_site_disorder_assembly
_atom_site_disorder_group
Fe1 Fe 0.17861(7) 0.42917(2) 0.16383(5) 0.01611(13) Uani 1 1 d . . . . .
Sb1 Sb 0.55411(3) 0.39556(2) 0.15900(2) 0.01570(7) Uani 1 1 d . . . . .
Sb2 Sb 0.38014(4) 0.35594(2) 0.39235(3) 0.02200(8) Uani 1 1 d . . . . .
Cl1 Cl 0.61750(13) 0.43671(4) -0.00871(9) 0.0238(2) Uani 1 1 d . . . . .
Cl2 Cl 0.1859(2) 0.35071(6) 0.51394(14) 0.0514(4) Uani 1 1 d . . . . .
O1 O 0.5200(4) 0.36219(10) 0.2904(3) 0.0227(7) Uani 1 1 d . . . . .
C1 C 0.3162(5) 0.40264(15) 0.0724(4) 0.0180(8) Uani 1 1 d . . . . .
C2 C 0.2424(5) 0.44317(15) 0.0177(4) 0.0207(9) Uani 1 1 d . . . . .
H2 H 0.294105 0.469737 0.001799 0.025 Uiso 1 1 calc R U . . .
C3 C 0.0766(5) 0.43614(16) -0.0084(4) 0.0234(9) Uani 1 1 d . . . . .
H3 H -0.001854 0.457513 -0.044559 0.028 Uiso 1 1 calc R U . . .
C4 C 0.0483(5) 0.39186(17) 0.0287(4) 0.0243(9) Uani 1 1 d . . . . .
H4 H -0.052070 0.378500 0.021090 0.029 Uiso 1 1 calc R U . . .
C5 C 0.1966(5) 0.37092(15) 0.0794(4) 0.0196(9) Uani 1 1 d . . . . .
H5 H 0.212810 0.341314 0.111900 0.024 Uiso 1 1 calc R U . . .
C6 C 0.2480(5) 0.41436(15) 0.3312(4) 0.0196(9) Uani 1 1 d . . . . .
C7 C 0.3148(5) 0.45719(15) 0.3119(4) 0.0186(8) Uani 1 1 d . . . . .
H7 H 0.423784 0.464206 0.329508 0.022 Uiso 1 1 calc R U . . .
C8 C 0.1890(5) 0.48719(15) 0.2620(4) 0.0214(9) Uani 1 1 d . . . . .
H8 H 0.199169 0.517775 0.239563 0.026 Uiso 1 1 calc R U . . .
C9 C 0.0454(5) 0.46359(16) 0.2513(4) 0.0219(9) Uani 1 1 d . . . . .
H9 H -0.057206 0.475684 0.220526 0.026 Uiso 1 1 calc R U . . .
C10 C 0.0814(5) 0.41887(15) 0.2943(4) 0.0210(9) Uani 1 1 d . . . . .
H10 H 0.007105 0.395894 0.297937 0.025 Uiso 1 1 calc R U . . .
C11 C 0.6651(5) 0.45016(14) 0.2628(4) 0.0165(8) Uani 1 1 d . . . . .
C12 C 0.7427(5) 0.44115(17) 0.3769(4) 0.0230(9) Uani 1 1 d . . . . .
H12 H 0.752553 0.410781 0.404799 0.028 Uiso 1 1 calc R U . . .
C13 C 0.8052(6) 0.47718(19) 0.4488(4) 0.0307(11) Uani 1 1 d . . . . .
H13 H 0.859390 0.471300 0.526158 0.037 Uiso 1 1 calc R U . . .
C14 C 0.7893(6) 0.52151(19) 0.4090(5) 0.0343(12) Uani 1 1 d . . . . .
H14 H 0.831345 0.545943 0.459135 0.041 Uiso 1 1 calc R U . . .
C15 C 0.7118(6) 0.53024(17) 0.2957(5) 0.0303(11) Uani 1 1 d . . . . .
H15 H 0.701153 0.560714 0.268529 0.036 Uiso 1 1 calc R U . . .
C16 C 0.6495(5) 0.49465(15) 0.2217(4) 0.0211(9) Uani 1 1 d . . . . .
H16 H 0.597047 0.500644 0.144134 0.025 Uiso 1 1 calc R U . . .
C17 C 0.6843(5) 0.34045(14) 0.1193(4) 0.0200(9) Uani 1 1 d . . . . .
C18 C 0.7970(6) 0.31890(17) 0.2059(5) 0.0302(11) Uani 1 1 d . . . . .
H18 H 0.810764 0.327335 0.283276 0.036 Uiso 1 1 calc R U . . .
C19 C 0.8890(7) 0.28488(19) 0.1777(6) 0.0436(15) Uani 1 1 d . . . . .
H19 H 0.967071 0.270149 0.236047 0.052 Uiso 1 1 calc R U . . .
C20 C 0.8679(7) 0.27237(18) 0.0660(6) 0.0443(15) Uani 1 1 d . . . . .
H20 H 0.932414 0.249222 0.048001 0.053 Uiso 1 1 calc R U . . .
C21 C 0.7550(7) 0.29283(18) -0.0201(5) 0.0366(13) Uani 1 1 d . . . . .
H21 H 0.739756 0.283480 -0.096930 0.044 Uiso 1 1 calc R U . . .
C22 C 0.6635(6) 0.32724(16) 0.0065(4) 0.0267(10) Uani 1 1 d . . . . .
H22 H 0.586268 0.341895 -0.052612 0.032 Uiso 1 1 calc R U . . .
C23 C 0.5704(6) 0.36156(15) 0.5396(4) 0.0240(10) Uani 1 1 d . . . . .
C24 C 0.5588(7) 0.38553(17) 0.6353(5) 0.0347(12) Uani 1 1 d . . . . .
H24 H 0.462475 0.399695 0.636448 0.042 Uiso 1 1 calc R U . . .
C25 C 0.6895(9) 0.3886(2) 0.7294(5) 0.0463(16) Uani 1 1 d . . . . .
H25 H 0.681927 0.404819 0.795163 0.056 Uiso 1 1 calc R U . . .
C26 C 0.8291(8) 0.3684(2) 0.7283(5) 0.0425(14) Uani 1 1 d . . . . .
H26 H 0.917691 0.371000 0.792840 0.051 Uiso 1 1 calc R U . . .
C27 C 0.8414(8) 0.34429(19) 0.6331(5) 0.0409(14) Uani 1 1 d . . . . .
H27 H 0.938198 0.330391 0.632114 0.049 Uiso 1 1 calc R U . . .
C28 C 0.7112(6) 0.34063(17) 0.5393(4) 0.0307(11) Uani 1 1 d . . . . .
H28 H 0.718502 0.323696 0.474484 0.037 Uiso 1 1 calc R U . . .
C29 C 0.3324(6) 0.28658(16) 0.3436(4) 0.0297(11) Uani 1 1 d . . . . .
C30 C 0.2516(7) 0.2582(2) 0.3998(5) 0.0405(14) Uani 1 1 d . . . . .
H30 H 0.208982 0.269936 0.457750 0.049 Uiso 1 1 calc R U . . .
C31 C 0.2344(8) 0.2123(2) 0.3695(5) 0.0525(19) Uani 1 1 d . . . . .
H31 H 0.179442 0.192663 0.407418 0.063 Uiso 1 1 calc R U . . .
C32 C 0.2950(9) 0.1951(2) 0.2865(5) 0.0536(19) Uani 1 1 d . . . . .
H32 H 0.280848 0.163816 0.266272 0.064 Uiso 1 1 calc R U . . .
C33 C 0.3765(8) 0.22299(18) 0.2323(5) 0.0440(15) Uani 1 1 d . . . . .
H33 H 0.419723 0.210857 0.175080 0.053 Uiso 1 1 calc R U . . .
C34 C 0.3961(7) 0.26896(17) 0.2605(5) 0.0344(12) Uani 1 1 d . . . . .
H34 H 0.452933 0.288142 0.222930 0.041 Uiso 1 1 calc R U . . .

loop_
_atom_site_aniso_label
_atom_site_aniso_U_11
_atom_site_aniso_U_22
_atom_site_aniso_U_33
_atom_site_aniso_U_23
_atom_site_aniso_U_13
_atom_site_aniso_U_12
Fe1 0.0134(3) 0.0182(3) 0.0168(3) -0.0012(2) 0.0042(2) -0.0004(2)
Sb1 0.01428(13) 0.01742(13) 0.01565(13) -0.00117(10) 0.00444(10) 0.00013(10)
Sb2 0.02475(15) 0.02149(15) 0.02260(15) 0.00579(12) 0.01127(12) 0.00434(12)
Cl1 0.0280(5) 0.0247(5) 0.0213(5) 0.0024(4) 0.0111(4) 0.0027(4)
Cl2 0.0570(9) 0.0563(9) 0.0548(9) 0.0284(8) 0.0389(8) 0.0215(8)
O1 0.0257(16) 0.0202(15) 0.0222(16) 0.0034(12) 0.0067(13) 0.0027(13)
C1 0.0156(19) 0.023(2) 0.015(2) -0.0026(16) 0.0041(16) 0.0009(16)
C2 0.022(2) 0.025(2) 0.016(2) 0.0014(17) 0.0060(17) 0.0010(17)
C3 0.019(2) 0.030(2) 0.018(2) -0.0015(18) 0.0007(17) 0.0014(18)
C4 0.017(2) 0.032(2) 0.022(2) -0.0090(19) 0.0018(17) -0.0030(18)
C5 0.016(2) 0.021(2) 0.022(2) -0.0057(17) 0.0059(17) -0.0025(16)
C6 0.018(2) 0.024(2) 0.018(2) 0.0010(17) 0.0060(17) 0.0027(17)
C7 0.017(2) 0.024(2) 0.016(2) -0.0045(16) 0.0061(16) 0.0005(17)
C8 0.024(2) 0.019(2) 0.024(2) -0.0024(17) 0.0093(18) 0.0023(17)
C9 0.016(2) 0.028(2) 0.025(2) -0.0022(18) 0.0097(18) 0.0034(17)
C10 0.018(2) 0.024(2) 0.024(2) -0.0016(18) 0.0120(18) -0.0017(17)
C11 0.0089(17) 0.023(2) 0.019(2) -0.0048(16) 0.0059(16) -0.0011(15)
C12 0.017(2) 0.031(2) 0.021(2) -0.0041(18) 0.0066(18) 0.0019(18)
C13 0.022(2) 0.046(3) 0.023(2) -0.013(2) 0.0035(19) -0.002(2)
C14 0.025(2) 0.037(3) 0.041(3) -0.022(2) 0.009(2) -0.003(2)
C15 0.026(2) 0.023(2) 0.045(3) -0.010(2) 0.014(2) 0.0005(19)
C16 0.016(2) 0.025(2) 0.025(2) -0.0019(18) 0.0107(18) -0.0003(17)
C17 0.0153(19) 0.018(2) 0.029(2) -0.0036(17) 0.0092(18) 0.0016(16)
C18 0.025(2) 0.025(2) 0.037(3) 0.000(2) 0.004(2) 0.001(2)
C19 0.030(3) 0.029(3) 0.065(4) 0.003(3) 0.001(3) 0.008(2)
C20 0.043(3) 0.024(3) 0.076(5) -0.010(3) 0.034(3) 0.001(2)
C21 0.041(3) 0.029(3) 0.047(3) -0.012(2) 0.026(3) -0.005(2)
C22 0.031(2) 0.022(2) 0.030(3) -0.0044(19) 0.012(2) -0.0033(19)
C23 0.039(3) 0.018(2) 0.017(2) 0.0038(17) 0.010(2) 0.0024(19)
C24 0.054(3) 0.027(2) 0.033(3) -0.006(2) 0.027(3) -0.001(2)
C25 0.088(5) 0.034(3) 0.021(3) -0.010(2) 0.022(3) -0.015(3)
C26 0.062(4) 0.037(3) 0.022(3) -0.001(2) -0.001(3) -0.008(3)
C27 0.048(3) 0.037(3) 0.030(3) -0.002(2) -0.003(2) 0.010(3)
C28 0.039(3) 0.031(3) 0.020(2) -0.0023(19) 0.002(2) 0.011(2)
C29 0.029(3) 0.023(2) 0.031(3) 0.007(2) -0.001(2) -0.005(2)
C30 0.042(3) 0.042(3) 0.032(3) 0.013(2) 0.001(2) -0.017(3)
C31 0.065(4) 0.041(3) 0.037(3) 0.018(3) -0.011(3) -0.026(3)
C32 0.076(5) 0.026(3) 0.038(3) 0.007(2) -0.019(3) -0.016(3)
C33 0.058(4) 0.025(3) 0.041(3) -0.005(2) -0.001(3) -0.002(3)
C34 0.036(3) 0.022(2) 0.041(3) 0.000(2) 0.001(2) -0.003(2)

loop_
_atom_type_symbol
_atom_type_description
_atom_type_scat_dispersion_real
_atom_type_scat_dispersion_imag
_atom_type_scat_source
C C 0.0033 0.0016 'International Tables Vol C Tables 4.2.6.8 and 6.1.1.4'
H H 0.0000 0.0000 'International Tables Vol C Tables 4.2.6.8 and 6.1.1.4'
Cl Cl 0.1484 0.1585 'International Tables Vol C Tables 4.2.6.8 and 6.1.1.4'
Fe Fe 0.3463 0.8444 'International Tables Vol C Tables 4.2.6.8 and 6.1.1.4'
O O 0.0106 0.0060 'International Tables Vol C Tables 4.2.6.8 and 6.1.1.4'
Sb Sb -0.5866 1.5461 'International Tables Vol C Tables 4.2.6.8 and 6.1.1.4'

loop_
_geom_angle_atom_site_label_1
_geom_angle_atom_site_label_2
_geom_angle_atom_site_label_3
_geom_angle
_geom_angle_site_symmetry_1
_geom_angle_site_symmetry_3
_geom_angle_publ_flag
C6 Fe1 C1 114.42(17) . . ?
C6 Fe1 C10 41.31(17) . . ?
C1 Fe1 C10 145.54(18) . . ?
C6 Fe1 C5 106.75(18) . . ?
C1 Fe1 C5 41.40(17) . . ?
C10 Fe1 C5 112.42(18) . . ?
C6 Fe1 C2 147.59(18) . . ?
C1 Fe1 C2 41.24(17) . . ?
C10 Fe1 C2 170.91(18) . . ?
C5 Fe1 C2 69.52(18) . . ?
C6 Fe1 C7 41.37(17) . . ?
C1 Fe1 C7 110.15(17) . . ?
C10 Fe1 C7 68.96(17) . . ?
C5 Fe1 C7 132.71(18) . . ?
C2 Fe1 C7 116.78(18) . . ?
C6 Fe1 C4 130.44(19) . . ?
C1 Fe1 C4 68.94(17) . . ?
C10 Fe1 C4 106.59(19) . . ?
C5 Fe1 C4 40.98(18) . . ?
C2 Fe1 C4 68.68(19) . . ?
C7 Fe1 C4 171.26(19) . . ?
C6 Fe1 C9 68.94(18) . . ?
C1 Fe1 C9 173.27(18) . . ?
C10 Fe1 C9 40.68(18) . . ?
C5 Fe1 C9 144.50(18) . . ?
C2 Fe1 C9 133.06(18) . . ?
C7 Fe1 C9 68.14(17) . . ?
C4 Fe1 C9 113.80(18) . . ?
C6 Fe1 C3 169.91(19) . . ?
C1 Fe1 C3 68.72(17) . . ?
C10 Fe1 C3 130.89(18) . . ?
C5 Fe1 C3 68.82(19) . . ?
C2 Fe1 C3 40.64(17) . . ?
C7 Fe1 C3 148.01(18) . . ?
C4 Fe1 C3 40.47(19) . . ?
C9 Fe1 C3 109.04(19) . . ?
C6 Fe1 C8 68.81(18) . . ?
C1 Fe1 C8 134.36(18) . . ?
C10 Fe1 C8 68.34(18) . . ?
C5 Fe1 C8 172.80(18) . . ?
C2 Fe1 C8 110.93(18) . . ?
C7 Fe1 C8 40.29(17) . . ?
C4 Fe1 C8 146.20(19) . . ?
C9 Fe1 C8 40.28(17) . . ?
C3 Fe1 C8 116.50(19) . . ?
O1 Sb1 C1 96.08(15) . . ?
O1 Sb1 C11 92.25(15) . . ?
C1 Sb1 C11 117.82(16) . . ?
O1 Sb1 C17 91.01(15) . . ?
C1 Sb1 C17 119.64(17) . . ?
C11 Sb1 C17 121.68(16) . . ?
O1 Sb1 Cl1 176.08(10) . . ?
C1 Sb1 Cl1 87.55(12) . . ?
C11 Sb1 Cl1 87.35(12) . . ?
C17 Sb1 Cl1 85.90(13) . . ?
O1 Sb2 C6 94.73(15) . . ?
O1 Sb2 C23 92.18(16) . . ?
C6 Sb2 C23 118.53(17) . . ?
O1 Sb2 C29 91.36(17) . . ?
C6 Sb2 C29 129.38(18) . . ?
C23 Sb2 C29 111.36(18) . . ?
O1 Sb2 Cl2 176.22(10) . . ?
C6 Sb2 Cl2 81.90(12) . . ?
C23 Sb2 Cl2 90.94(13) . . ?
C29 Sb2 Cl2 89.48(16) . . ?
Sb1 O1 Sb2 144.47(17) . . ?
C5 C1 C2 108.6(4) . . ?
C5 C1 Fe1 69.7(2) . . ?
C2 C1 Fe1 70.7(2) . . ?
C5 C1 Sb1 124.3(3) . . ?
C2 C1 Sb1 125.9(3) . . ?
Fe1 C1 Sb1 115.7(2) . . ?
C3 C2 C1 107.1(4) . . ?
C3 C2 Fe1 70.0(3) . . ?
C1 C2 Fe1 68.1(2) . . ?
C3 C2 H2 126.5 . . ?
C1 C2 H2 126.5 . . ?
Fe1 C2 H2 127.0 . . ?
C4 C3 C2 108.7(4) . . ?
C4 C3 Fe1 69.5(3) . . ?
C2 C3 Fe1 69.4(2) . . ?
C4 C3 H3 125.7 . . ?
C2 C3 H3 125.7 . . ?
Fe1 C3 H3 127.0 . . ?
C3 C4 C5 108.2(4) . . ?
C3 C4 Fe1 70.0(3) . . ?
C5 C4 Fe1 68.5(2) . . ?
C3 C4 H4 125.9 . . ?
C5 C4 H4 125.9 . . ?
Fe1 C4 H4 127.2 . . ?
C4 C5 C1 107.5(4) . . ?
C4 C5 Fe1 70.5(3) . . ?
C1 C5 Fe1 68.9(2) . . ?
C4 C5 H5 126.3 . . ?
C1 C5 H5 126.3 . . ?
Fe1 C5 H5 125.8 . . ?
C10 C6 C7 107.6(4) . . ?
C10 C6 Fe1 69.8(3) . . ?
C7 C6 Fe1 70.8(2) . . ?
C10 C6 Sb2 128.1(3) . . ?
C7 C6 Sb2 124.2(3) . . ?
Fe1 C6 Sb2 121.7(2) . . ?
C8 C7 C6 107.8(4) . . ?
C8 C7 Fe1 70.6(3) . . ?
C6 C7 Fe1 67.9(2) . . ?
C8 C7 H7 126.1 . . ?
C6 C7 H7 126.1 . . ?
Fe1 C7 H7 127.0 . . ?
C7 C8 C9 108.2(4) . . ?
C7 C8 Fe1 69.1(2) . . ?
C9 C8 Fe1 69.3(3) . . ?
C7 C8 H8 125.9 . . ?
C9 C8 H8 125.9 . . ?
Fe1 C8 H8 127.2 . . ?
C10 C9 C8 108.2(4) . . ?
C10 C9 Fe1 68.5(2) . . ?
C8 C9 Fe1 70.4(2) . . ?
C10 C9 H9 125.9 . . ?
C8 C9 H9 125.9 . . ?
Fe1 C9 H9 126.7 . . ?
C9 C10 C6 108.2(4) . . ?
C9 C10 Fe1 70.8(2) . . ?
C6 C10 Fe1 68.9(2) . . ?
C9 C10 H10 125.9 . . ?
C6 C10 H10 125.9 . . ?
Fe1 C10 H10 126.0 . . ?
C16 C11 C12 120.6(4) . . ?
C16 C11 Sb1 120.8(3) . . ?
C12 C11 Sb1 118.3(3) . . ?
C13 C12 C11 119.1(5) . . ?
C13 C12 H12 120.4 . . ?
C11 C12 H12 120.4 . . ?
C14 C13 C12 120.7(5) . . ?
C14 C13 H13 119.7 . . ?
C12 C13 H13 119.7 . . ?
C13 C14 C15 119.9(5) . . ?
C13 C14 H14 120.1 . . ?
C15 C14 H14 120.1 . . ?
C14 C15 C16 120.4(5) . . ?
C14 C15 H15 119.8 . . ?
C16 C15 H15 119.8 . . ?
C11 C16 C15 119.2(4) . . ?
C11 C16 H16 120.4 . . ?
C15 C16 H16 120.4 . . ?
C18 C17 C22 119.9(4) . . ?
C18 C17 Sb1 119.7(3) . . ?
C22 C17 Sb1 120.3(3) . . ?
C19 C18 C17 119.0(5) . . ?
C19 C18 H18 120.5 . . ?
C17 C18 H18 120.5 . . ?
C20 C19 C18 120.5(6) . . ?
C20 C19 H19 119.8 . . ?
C18 C19 H19 119.8 . . ?
C19 C20 C21 121.0(5) . . ?
C19 C20 H20 119.5 . . ?
C21 C20 H20 119.5 . . ?
C20 C21 C22 119.3(5) . . ?
C20 C21 H21 120.4 . . ?
C22 C21 H21 120.4 . . ?
C21 C22 C17 120.3(5) . . ?
C21 C22 H22 119.8 . . ?
C17 C22 H22 119.8 . . ?
C28 C23 C24 119.8(5) . . ?
C28 C23 Sb2 118.1(3) . . ?
C24 C23 Sb2 122.1(4) . . ?
C23 C24 C25 119.4(5) . . ?
C23 C24 H24 120.3 . . ?
C25 C24 H24 120.3 . . ?
C26 C25 C24 120.7(5) . . ?
C26 C25 H25 119.6 . . ?
C24 C25 H25 119.6 . . ?
C25 C26 C27 120.2(6) . . ?
C25 C26 H26 119.9 . . ?
C27 C26 H26 119.9 . . ?
C28 C27 C26 119.5(6) . . ?
C28 C27 H27 120.3 . . ?
C26 C27 H27 120.3 . . ?
C23 C28 C27 120.4(5) . . ?
C23 C28 H28 119.8 . . ?
C27 C28 H28 119.8 . . ?
C34 C29 C30 120.0(5) . . ?
C34 C29 Sb2 118.1(4) . . ?
C30 C29 Sb2 121.6(4) . . ?
C29 C30 C31 118.8(6) . . ?
C29 C30 H30 120.6 . . ?
C31 C30 H30 120.6 . . ?
C32 C31 C30 121.2(6) . . ?
C32 C31 H31 119.4 . . ?
C30 C31 H31 119.4 . . ?
C31 C32 C33 119.9(6) . . ?
C31 C32 H32 120.1 . . ?
C33 C32 H32 120.1 . . ?
C32 C33 C34 120.4(6) . . ?
C32 C33 H33 119.8 . . ?
C34 C33 H33 119.8 . . ?
C29 C34 C33 119.6(5) . . ?
C29 C34 H34 120.2 . . ?
C33 C34 H34 120.2 . . ?

loop_
_geom_bond_atom_site_label_1
_geom_bond_atom_site_label_2
_geom_bond_distance
_geom_bond_site_symmetry_2
_geom_bond_publ_flag
Fe1 C6 2.011(4) . ?
Fe1 C1 2.015(4) . ?
Fe1 C10 2.024(4) . ?
Fe1 C5 2.024(4) . ?
Fe1 C2 2.050(4) . ?
Fe1 C7 2.050(4) . ?
Fe1 C4 2.051(4) . ?
Fe1 C9 2.054(4) . ?
Fe1 C3 2.057(4) . ?
Fe1 C8 2.069(4) . ?
Sb1 O1 1.969(3) . ?
Sb1 C1 2.090(4) . ?
Sb1 C11 2.112(4) . ?
Sb1 C17 2.116(4) . ?
Sb1 Cl1 2.5631(11) . ?
Sb2 O1 1.984(3) . ?
Sb2 C6 2.095(4) . ?
Sb2 C23 2.106(5) . ?
Sb2 C29 2.131(5) . ?
Sb2 Cl2 2.5567(14) . ?
C1 C5 1.428(6) . ?
C1 C2 1.432(6) . ?
C2 C3 1.426(6) . ?
C2 H2 0.9500 . ?
C3 C4 1.421(7) . ?
C3 H3 0.9500 . ?
C4 C5 1.427(6) . ?
C4 H4 0.9500 . ?
C5 H5 0.9500 . ?
C6 C10 1.424(6) . ?
C6 C7 1.435(6) . ?
C7 C8 1.419(6) . ?
C7 H7 0.9500 . ?
C8 C9 1.420(6) . ?
C8 H8 0.9500 . ?
C9 C10 1.418(6) . ?
C9 H9 0.9500 . ?
C10 H10 0.9500 . ?
C11 C16 1.392(6) . ?
C11 C12 1.398(6) . ?
C12 C13 1.389(7) . ?
C12 H12 0.9500 . ?
C13 C14 1.383(8) . ?
C13 H13 0.9500 . ?
C14 C15 1.388(8) . ?
C14 H14 0.9500 . ?
C15 C16 1.393(6) . ?
C15 H15 0.9500 . ?
C16 H16 0.9500 . ?
C17 C18 1.391(7) . ?
C17 C22 1.392(6) . ?
C18 C19 1.389(7) . ?
C18 H18 0.9500 . ?
C19 C20 1.372(9) . ?
C19 H19 0.9500 . ?
C20 C21 1.375(9) . ?
C20 H20 0.9500 . ?
C21 C22 1.385(7) . ?
C21 H21 0.9500 . ?
C22 H22 0.9500 . ?
C23 C28 1.387(7) . ?
C23 C24 1.389(6) . ?
C24 C25 1.393(9) . ?
C24 H24 0.9500 . ?
C25 C26 1.370(9) . ?
C25 H25 0.9500 . ?
C26 C27 1.389(8) . ?
C26 H26 0.9500 . ?
C27 C28 1.388(7) . ?
C27 H27 0.9500 . ?
C28 H28 0.9500 . ?
C29 C34 1.386(8) . ?
C29 C30 1.391(7) . ?
C30 C31 1.397(9) . ?
C30 H30 0.9500 . ?
C31 C32 1.363(10) . ?
C31 H31 0.9500 . ?
C32 C33 1.373(9) . ?
C32 H32 0.9500 . ?
C33 C34 1.392(7) . ?
C33 H33 0.9500 . ?
C34 H34 0.9500 . ?
